data_7235575
loop_
_publ_author_name
'Srinivasan, Narayanaswamy'
'Thirumaran, Subbiah'
'Ciattini, Samuele'

_publ_section_title
;
 Effect of co-crystallization of ethanol, pyridine and
 2,2&#x2032;-bipyridine on molecular aggregation in
 bis(1,2,3,4-tetrahydroquinolinedithiocarbamato-S,S&#x2032;)mercury(ii)
 and synthesis of HgS nanoparticles
;
_journal_issue 44
_journal_name_full 'RSC Adv.'
_journal_page_first 22971
_journal_paper_doi 10.1039/C4RA01913J
_journal_volume 4
_journal_year 2014
_chemical_formula_moiety '(c10 H10 N S2 1-)2, Hg 2+, (c2 H6 o1)0.25'
_chemical_formula_sum 'C20.5 H21.5 Hg N2 O0.25 S4'
_chemical_formula_weight 628.73
_space_group_IT_number 14
_space_group_name_Hall '-P 2yn'
_space_group_name_H-M_alt 'P 1 21/n 1'
_symmetry_cell_setting monoclinic
_symmetry_space_group_name_Hall '-P 2yn'
_symmetry_space_group_name_H-M 'P 1 21/n 1'
_atom_sites_solution_hydrogens geom
_atom_sites_solution_primary direct
_atom_sites_solution_secondary difmap
_audit_creation_method SHELXL-97
_cell_angle_alpha 90.00
_cell_angle_beta 96.898(4)
_cell_angle_gamma 90.00
_cell_formula_units_Z 4
_cell_length_a 16.7060(10)
_cell_length_b 7.3860(10)
_cell_length_c 19.9140(10)
_cell_measurement_reflns_used 4845
_cell_measurement_temperature 293(2)
_cell_measurement_theta_max 28.610
_cell_measurement_theta_min 3.9863
_cell_volume 2439.4(4)
_computing_cell_refinement
;
CrysAlis RED, Oxford Diffraction Ltd.,
Version 1.171.32.5 (release 08-05-2007 CrysAlis171 .NET)
(compiled May  8 2007,13:10:02)
;
_computing_data_collection
;
CrysAlis CCD, Oxford Diffraction Ltd.,
Version 1.171.32.5 (release 08-05-2007 CrysAlis171 .NET)
(compiled May  8 2007,13:10:02)
;
_computing_data_reduction
;
CrysAlis RED, Oxford Diffraction Ltd.,
Version 1.171.32.5 (release 08-05-2007 CrysAlis171 .NET)
(compiled May  8 2007,13:10:02)
;
_computing_structure_refinement 'SHELXL-97 (Sheldrick, 1997)'
_computing_structure_solution 'SHELXS-97 (Sheldrick, 1990)'
_diffrn_ambient_temperature 293(2)
_diffrn_detector_area_resol_mean 16.4547
_diffrn_measured_fraction_theta_full 0.969
_diffrn_measured_fraction_theta_max 0.836
_diffrn_measurement_details
;
#__ type_ start__ end____ width___ exp.time_
  1 omega  -71.00  -26.00   1.0000    3.0000
omega____ theta____ kappa____ phi______ omega'___ theta'___ frames
    -      -21.2830  110.0000  172.0000    0.0000    0.0000 45

#__ type_ start__ end____ width___ exp.time_
  2 omega  -48.00    4.00   1.0000    3.0000
omega____ theta____ kappa____ phi______ omega'___ theta'___ frames
    -      -21.2830   45.0000  120.0000    0.0000    0.0000 52

#__ type_ start__ end____ width___ exp.time_
  3 omega   -2.00   43.00   1.0000    3.0000
omega____ theta____ kappa____ phi______ omega'___ theta'___ frames
    -       22.6112 -127.0000  314.0000    0.0000    0.0000 45

#__ type_ start__ end____ width___ exp.time_
  4 omega  -49.00    5.00   1.0000    3.0000
omega____ theta____ kappa____ phi______ omega'___ theta'___ frames
    -       22.6112  -75.0000  240.0000    0.0000    0.0000 54

#__ type_ start__ end____ width___ exp.time_
  5 omega  -28.00   15.00   1.0000    3.0000
omega____ theta____ kappa____ phi______ omega'___ theta'___ frames
    -       22.6112  110.0000   -7.0000    0.0000    0.0000 43

#__ type_ start__ end____ width___ exp.time_
  6 omega  -50.00    1.00   1.0000    3.0000
omega____ theta____ kappa____ phi______ omega'___ theta'___ frames
    -       22.6112  -45.0000  120.0000    0.0000    0.0000 51

#__ type_ start__ end____ width___ exp.time_
  7 omega   40.00   74.00   1.0000    3.0000
omega____ theta____ kappa____ phi______ omega'___ theta'___ frames
    -       22.6112 -127.0000  314.0000    0.0000    0.0000 34

#__ type_ start__ end____ width___ exp.time_
  8 phi    -26.00    2.00   1.0000    3.0000
omega____ theta____ kappa____ phi______ omega'___ theta'___ frames
  40.0000   22.6112    0.0000     -        0.0000    0.0000 28
;
_diffrn_measurement_device_type 'Oxford Diffraction Xcalibur3'
_diffrn_measurement_method '\w scans'
_diffrn_radiation_monochromator graphite
_diffrn_radiation_source 'Enhance (Mo) X-ray Source'
_diffrn_radiation_type MoK\a
_diffrn_radiation_wavelength 0.71069
_diffrn_reflns_av_R_equivalents 0.0384
_diffrn_reflns_av_sigmaI/netI 0.0761
_diffrn_reflns_limit_h_max 21
_diffrn_reflns_limit_h_min -20
_diffrn_reflns_limit_k_max 9
_diffrn_reflns_limit_k_min -9
_diffrn_reflns_limit_l_max 26
_diffrn_reflns_limit_l_min -26
_diffrn_reflns_number 12983
_diffrn_reflns_theta_full 25.00
_diffrn_reflns_theta_max 28.65
_diffrn_reflns_theta_min 4.08
_diffrn_standards_decay_% 0
_diffrn_standards_interval_count 50
_diffrn_standards_number 8
_exptl_absorpt_coefficient_mu 6.661
_exptl_absorpt_correction_T_max 1.00000
_exptl_absorpt_correction_T_min 0.23178
_exptl_absorpt_correction_type multi-scan
_exptl_absorpt_process_details
;
CrysAlis RED, Oxford Diffraction Ltd.,
Version 1.171.32.5 (release 08-05-2007 CrysAlis171 .NET)
(compiled May  8 2007,13:10:02)
Empirical absorption correction using spherical harmonics,
 implemented in SCALE3 ABSPACK scaling algorithm.
;
_exptl_crystal_colour 'pale yellow'
_exptl_crystal_density_diffrn 1.712
_exptl_crystal_density_method 'not measured'
_exptl_crystal_description prismatic
_exptl_crystal_F_000 1218
_exptl_crystal_size_max 0.55
_exptl_crystal_size_mid 0.40
_exptl_crystal_size_min 0.25
_refine_diff_density_max 2.861
_refine_diff_density_min -1.498
_refine_diff_density_rms 0.189
_refine_ls_extinction_method none
_refine_ls_goodness_of_fit_ref 1.072
_refine_ls_hydrogen_treatment constr
_refine_ls_matrix_type full
_refine_ls_number_parameters 256
_refine_ls_number_reflns 5247
_refine_ls_number_restraints 0
_refine_ls_restrained_S_all 1.072
_refine_ls_R_factor_all 0.1123
_refine_ls_R_factor_gt 0.0594
_refine_ls_shift/su_max 0.001
_refine_ls_shift/su_mean 0.000
_refine_ls_structure_factor_coef Fsqd
_refine_ls_weighting_details 'calc w=1/[\s^2^(Fo^2^)+(0.0975P)^2^+12.8659P] where P=(Fo^2^+2Fc^2^)/3'
_refine_ls_weighting_scheme calc
_refine_ls_wR_factor_gt 0.1700
_refine_ls_wR_factor_ref 0.2082
_reflns_number_gt 3001
_reflns_number_total 5247
_reflns_threshold_expression >2sigma(I)
_cod_data_source_file c4ra01913j1.cif
_cod_data_source_block nts6
_cod_original_sg_symbol_H-M 'P 21/n'
_cod_original_formula_sum 'C20.50 H21.50 Hg N2 O0.25 S4'
_cod_database_code 7235575

loop_
_symmetry_equiv_pos_as_xyz
'x, y, z'
'-x+1/2, y+1/2, -z+1/2'
'-x, -y, -z'
'x-1/2, -y-1/2, z-1/2'

loop_
_atom_site_label
_atom_site_type_symbol
_atom_site_fract_x
_atom_site_fract_y
_atom_site_fract_z
_atom_site_U_iso_or_equiv
_atom_site_adp_type
_atom_site_occupancy
_atom_site_symmetry_multiplicity
_atom_site_calc_flag
_atom_site_refinement_flags
Hg1 Hg 0.37939(3) 0.59259(8) 0.50632(2) 0.0678(2) Uani 1 1 d .
S2 S 0.35301(18) 0.3636(4) 0.42135(14) 0.0535(7) Uani 1 1 d .
S4 S 0.38466(19) 0.7624(5) 0.60746(14) 0.0587(8) Uani 1 1 d .
S1 S 0.48097(17) 0.6358(4) 0.40813(13) 0.0477(6) Uani 1 1 d .
S3 S 0.2787(3) 0.9221(5) 0.49225(17) 0.0797(11) Uani 1 1 d .
N2 N 0.4329(5) 0.3942(12) 0.3133(4) 0.045(2) Uani 1 1 d .
C15 C 0.3562(6) 0.2496(15) 0.2177(6) 0.048(3) Uani 1 1 d .
N1 N 0.3025(6) 1.0698(12) 0.6147(5) 0.051(2) Uani 1 1 d .
C10 C 0.3308(6) 1.0748(13) 0.6860(5) 0.041(2) Uani 1 1 d .
C5 C 0.2741(7) 1.0985(13) 0.7294(6) 0.046(2) Uani 1 1 d .
C20 C 0.3912(6) 0.2360(14) 0.2842(5) 0.040(2) Uani 1 1 d .
C19 C 0.3868(7) 0.0754(14) 0.3203(6) 0.050(3) Uani 1 1 d .
H19 H 0.4122 0.0661 0.3644 0.060 Uiso 1 1 calc R
C1 C 0.3206(7) 0.9366(15) 0.5743(5) 0.049(3) Uani 1 1 d .
C8 C 0.4379(8) 1.0741(15) 0.7780(7) 0.058(3) Uani 1 1 d .
H8 H 0.4922 1.0654 0.7948 0.070 Uiso 1 1 calc R
C16 C 0.3153(8) 0.0984(18) 0.1884(7) 0.063(3) Uani 1 1 d .
H16 H 0.2916 0.1040 0.1437 0.076 Uiso 1 1 calc R
C9 C 0.4138(8) 1.0629(15) 0.7096(7) 0.059(3) Uani 1 1 d .
H9 H 0.4516 1.0476 0.6794 0.071 Uiso 1 1 calc R
C11 C 0.4247(6) 0.4590(14) 0.3750(5) 0.040(2) Uani 1 1 d .
C14 C 0.3726(9) 0.4191(17) 0.1789(6) 0.067(4) Uani 1 1 d .
H14A H 0.3628 0.3972 0.1306 0.080 Uiso 1 1 calc R
H14B H 0.3379 0.5170 0.1902 0.080 Uiso 1 1 calc R
C17 C 0.3097(7) -0.0522(18) 0.2233(7) 0.062(3) Uani 1 1 d .
H17 H 0.2818 -0.1503 0.2027 0.074 Uiso 1 1 calc R
C6 C 0.3012(8) 1.1168(14) 0.7983(6) 0.058(3) Uani 1 1 d .
H6 H 0.2646 1.1418 0.8287 0.069 Uiso 1 1 calc R
C2 C 0.2374(9) 1.1954(18) 0.5979(7) 0.074(4) Uani 1 1 d .
H2A H 0.2237 1.2016 0.5492 0.089 Uiso 1 1 calc R
H2B H 0.2531 1.3154 0.6144 0.089 Uiso 1 1 calc R
C7 C 0.3803(9) 1.0984(16) 0.8208(7) 0.067(4) Uani 1 1 d .
H7 H 0.3963 1.1023 0.8671 0.081 Uiso 1 1 calc R
C12 C 0.4845(9) 0.491(2) 0.2685(6) 0.067(3) Uani 1 1 d .
H12A H 0.4841 0.6192 0.2787 0.081 Uiso 1 1 calc R
H12B H 0.5396 0.4482 0.2786 0.081 Uiso 1 1 calc R
C4 C 0.1849(8) 1.1161(16) 0.7045(7) 0.061(3) Uani 1 1 d .
H4A H 0.1569 1.0119 0.7200 0.073 Uiso 1 1 calc R
H4B H 0.1641 1.2230 0.7247 0.073 Uiso 1 1 calc R
C13 C 0.4599(10) 0.467(2) 0.1993(7) 0.087(5) Uani 1 1 d .
H13A H 0.4928 0.3719 0.1831 0.104 Uiso 1 1 calc R
H13B H 0.4715 0.5775 0.1762 0.104 Uiso 1 1 calc R
C18 C 0.3450(7) -0.0678(17) 0.2906(7) 0.060(3) Uani 1 1 d .
H18 H 0.3400 -0.1744 0.3146 0.073 Uiso 1 1 calc R
C3 C 0.1667(10) 1.129(2) 0.6306(8) 0.082(5) Uani 1 1 d .
H3A H 0.1217 1.2114 0.6197 0.099 Uiso 1 1 calc R
H3B H 0.1506 1.0111 0.6125 0.099 Uiso 1 1 calc R
O1ET O 0.549(2) 0.938(5) 0.9856(19) 0.075(10) Uiso 0.25 1 d P
C1ET C 0.507(3) 1.242(6) 0.984(2) 0.056(11) Uiso 0.25 1 d P
C2ET C 0.569(4) 1.115(7) 0.966(3) 0.073(15) Uiso 0.25 1 d P

loop_
_atom_site_aniso_label
_atom_site_aniso_U_11
_atom_site_aniso_U_22
_atom_site_aniso_U_33
_atom_site_aniso_U_23
_atom_site_aniso_U_13
_atom_site_aniso_U_12
Hg1 0.0703(4) 0.0880(4) 0.0462(3) -0.0115(2) 0.0117(2) 0.0179(3)
S2 0.0484(16) 0.0720(19) 0.0421(14) -0.0034(13) 0.0142(12) -0.0081(14)
S4 0.0593(18) 0.078(2) 0.0381(14) -0.0005(13) 0.0045(13) 0.0275(16)
S1 0.0512(16) 0.0528(16) 0.0395(13) -0.0039(11) 0.0064(12) -0.0011(13)
S3 0.098(3) 0.092(3) 0.0459(17) -0.0030(16) -0.0046(18) 0.036(2)
N2 0.043(5) 0.059(5) 0.034(4) 0.001(4) 0.011(4) -0.005(4)
C15 0.031(5) 0.058(7) 0.055(6) -0.004(5) 0.002(5) -0.008(5)
N1 0.061(6) 0.054(5) 0.041(5) -0.003(4) 0.013(4) 0.018(5)
C10 0.042(6) 0.037(5) 0.048(6) -0.002(4) 0.024(5) -0.005(4)
C5 0.045(6) 0.037(5) 0.058(7) -0.006(5) 0.011(5) 0.000(5)
C20 0.027(5) 0.051(6) 0.045(6) -0.007(5) 0.014(4) 0.003(4)
C19 0.042(6) 0.053(7) 0.054(6) 0.002(5) 0.003(5) -0.002(5)
C1 0.046(6) 0.064(7) 0.038(5) 0.005(5) 0.012(5) -0.006(5)
C8 0.050(7) 0.056(7) 0.067(8) -0.004(6) 0.001(6) -0.007(6)
C16 0.058(8) 0.076(9) 0.053(7) -0.018(6) -0.004(6) -0.006(7)
C9 0.048(7) 0.053(7) 0.076(9) 0.004(6) 0.010(6) -0.007(5)
C11 0.035(5) 0.057(6) 0.028(5) 0.003(4) -0.002(4) 0.004(5)
C14 0.087(10) 0.070(8) 0.042(6) 0.001(6) 0.000(6) -0.007(7)
C17 0.040(6) 0.062(8) 0.080(9) -0.012(7) -0.001(6) -0.003(6)
C6 0.073(8) 0.043(6) 0.062(7) -0.010(5) 0.026(7) -0.001(6)
C2 0.088(10) 0.059(8) 0.073(9) 0.008(7) 0.006(8) 0.033(8)
C7 0.088(10) 0.058(7) 0.052(7) -0.003(6) -0.008(7) -0.004(7)
C12 0.073(9) 0.086(9) 0.043(6) 0.005(6) 0.006(6) -0.017(8)
C4 0.055(7) 0.054(7) 0.075(9) -0.013(6) 0.019(6) 0.013(6)
C13 0.093(11) 0.116(12) 0.052(8) 0.008(8) 0.009(7) -0.050(10)
C18 0.045(7) 0.060(8) 0.076(8) 0.000(6) 0.006(6) -0.003(6)
C3 0.072(9) 0.082(10) 0.090(11) -0.026(8) 0.000(8) 0.023(8)

loop_
_atom_type_symbol
_atom_type_description
_atom_type_scat_dispersion_real
_atom_type_scat_dispersion_imag
_atom_type_scat_source
C C 0.0033 0.0016 'International Tables Vol C Tables 4.2.6.8 and 6.1.1.4'
H H 0.0000 0.0000 'International Tables Vol C Tables 4.2.6.8 and 6.1.1.4'
N N 0.0061 0.0033 'International Tables Vol C Tables 4.2.6.8 and 6.1.1.4'
S S 0.1246 0.1234 'International Tables Vol C Tables 4.2.6.8 and 6.1.1.4'
Hg Hg -2.3894 9.2266 'International Tables Vol C Tables 4.2.6.8 and 6.1.1.4'
O O 0.0106 0.0060 'International Tables Vol C Tables 4.2.6.8 and 6.1.1.4'

loop_
_geom_angle_atom_site_label_1
_geom_angle_atom_site_label_2
_geom_angle_atom_site_label_3
_geom_angle
_geom_angle_site_symmetry_3
S4 Hg1 S2 163.88(12) .
S4 Hg1 S1 125.40(11) .
S2 Hg1 S1 69.97(9) .
S4 Hg1 S3 66.82(9) .
S2 Hg1 S3 117.42(10) .
S1 Hg1 S3 103.26(10) .
C11 S2 Hg1 90.5(3) .
C1 S4 Hg1 96.3(4) .
C11 S1 Hg1 80.1(4) .
C1 S3 Hg1 78.3(4) .
C11 N2 C20 124.0(9) .
C11 N2 C12 120.4(9) .
C20 N2 C12 115.6(9) .
C20 C15 C16 118.0(11) .
C20 C15 C14 117.8(9) .
C16 C15 C14 123.8(11) .
C1 N1 C2 123.8(10) .
C1 N1 C10 123.0(9) .
C2 N1 C10 111.3(9) .
C5 C10 C9 121.7(11) .
C5 C10 N1 117.0(10) .
C9 C10 N1 121.3(10) .
C10 C5 C6 117.6(10) .
C10 C5 C4 122.1(11) .
C6 C5 C4 120.2(11) .
C15 C20 C19 120.9(10) .
C15 C20 N2 116.9(9) .
C19 C20 N2 122.2(9) .
C18 C19 C20 119.4(11) .
N1 C1 S3 122.1(9) .
N1 C1 S4 119.2(8) .
S3 C1 S4 118.6(7) .
C7 C8 C9 118.6(12) .
C17 C16 C15 120.9(12) .
C8 C9 C10 119.0(12) .
N2 C11 S1 121.3(8) .
N2 C11 S2 119.5(8) .
S1 C11 S2 119.2(6) .
C13 C14 C15 106.5(11) .
C16 C17 C18 121.6(12) .
C7 C6 C5 120.3(12) .
N1 C2 C3 107.6(11) .
C6 C7 C8 122.6(12) .
C13 C12 N2 113.9(11) .
C3 C4 C5 114.3(12) .
C12 C13 C14 117.1(13) .
C19 C18 C17 119.1(12) .
C4 C3 C2 112.1(12) .
C2ET O1ET C1ET 159(4) 3_677
C2ET C1ET O1ET 91(3) 3_677
O1ET C2ET C1ET 109(5) .

loop_
_geom_bond_atom_site_label_1
_geom_bond_atom_site_label_2
_geom_bond_distance
_geom_bond_site_symmetry_2
Hg1 S4 2.365(3) .
Hg1 S2 2.396(3) .
Hg1 S1 2.757(3) .
Hg1 S3 2.953(4) .
S2 C11 1.747(11) .
S4 C1 1.752(11) .
S1 C11 1.695(10) .
S3 C1 1.702(11) .
N2 C11 1.340(13) .
N2 C20 1.446(13) .
N2 C12 1.494(15) .
C15 C20 1.386(15) .
C15 C16 1.401(16) .
C15 C14 1.513(16) .
N1 C1 1.329(14) .
N1 C2 1.437(15) .
N1 C10 1.442(14) .
C10 C5 1.368(15) .
C10 C9 1.413(16) .
C5 C6 1.399(17) .
C5 C4 1.518(16) .
C20 C19 1.393(15) .
C19 C18 1.363(16) .
C8 C7 1.37(2) .
C8 C9 1.374(18) .
C16 C17 1.321(18) .
C14 C13 1.51(2) .
C17 C18 1.403(18) .
C6 C7 1.350(19) .
C2 C3 1.50(2) .
C12 C13 1.400(17) .
C4 C3 1.47(2) .
O1ET C2ET 1.41(6) .
O1ET C1ET 1.77(6) 3_677
C1ET C2ET 1.47(7) .
C1ET O1ET 1.77(6) 3_677
